data_2221035
loop_
_publ_author_name
'Li, Ming-Jie'
'Yan, Peng-Fei'
'Li, Guang-Ming'
'Li, Hong-Feng'

_publ_section_title
Chlorido{2,2'-[propane-1,3-diylbis(nitrilomethylidyne)]diphenolato-\k^4^<i>O</i>,<i>N</i>,<i>N</i>',<i>O</i>'}manganese(III)
_journal_coeditor_code CV2500
_journal_issue 3
_journal_name_full 'Acta Crystallographica Section E'
_journal_page_first m306
_journal_paper_doi 10.1107/S1600536809005352
_journal_volume 65
_journal_year 2009
_chemical_formula_iupac '[Mn (C17 H16 N2 O2) Cl]'
_chemical_formula_moiety 'C17 H16 Mn N2 O2 +, Cl -'
_chemical_formula_sum 'C17 H16 Cl Mn N2 O2'
_chemical_formula_weight 370.71
_chemical_name_systematic
;
Chlorido{2,2'-[propane-1,3-diylbis(nitrilomethylidyne)]diphenolato-
\k^4^<i>O</i>,<i>N</i>,<i>N</i>',<i>O</i>'}manganese(III)
;
_space_group_IT_number 29
_symmetry_cell_setting orthorhombic
_symmetry_space_group_name_Hall 'P 2c -2ac'
_symmetry_space_group_name_H-M 'P c a 21'
_atom_sites_solution_hydrogens geom
_atom_sites_solution_primary direct
_atom_sites_solution_secondary difmap
_audit_creation_method SHELXL-97
_cell_angle_alpha 90.00
_cell_angle_beta 90.00
_cell_angle_gamma 90.00
_cell_formula_units_Z 4
_cell_length_a 10.428(3)
_cell_length_b 12.067(4)
_cell_length_c 12.530(5)
_cell_measurement_reflns_used 12324
_cell_measurement_temperature 291(2)
_cell_measurement_theta_max 27.45
_cell_measurement_theta_min 3.05
_cell_volume 1576.7(9)
_computing_cell_refinement 'RAPID-AUTO (Rigaku, 1998)'
_computing_data_collection 'RAPID-AUTO (Rigaku, 1998)'
_computing_data_reduction 'CrystalClear (Rigaku/MSC, 2002)'
_computing_molecular_graphics 'SHELXTL (Sheldrick, 2008)'
_computing_publication_material 'SHELXL97 (Sheldrick, 2008)'
_computing_structure_refinement 'SHELXL97 (Sheldrick, 2008)'
_computing_structure_solution 'SHELXS97 (Sheldrick, 2008)'
_diffrn_ambient_temperature 291(2)
_diffrn_measured_fraction_theta_full 0.969
_diffrn_measured_fraction_theta_max 0.969
_diffrn_measurement_device_type 'Rigaku R-AXIS RAPID'
_diffrn_measurement_method \w
_diffrn_radiation_monochromator graphite
_diffrn_radiation_source 'fine-focus sealed tube'
_diffrn_radiation_type MoK\a
_diffrn_radiation_wavelength 0.71073
_diffrn_reflns_av_R_equivalents 0.0324
_diffrn_reflns_av_sigmaI/netI 0.0316
_diffrn_reflns_limit_h_max 12
_diffrn_reflns_limit_h_min -12
_diffrn_reflns_limit_k_max 14
_diffrn_reflns_limit_k_min -14
_diffrn_reflns_limit_l_max 13
_diffrn_reflns_limit_l_min -13
_diffrn_reflns_number 11321
_diffrn_reflns_theta_full 24.99
_diffrn_reflns_theta_max 24.99
_diffrn_reflns_theta_min 3.05
_diffrn_standards_decay_% 0
_diffrn_standards_interval_count 0
_diffrn_standards_interval_time 0
_diffrn_standards_number 0
_exptl_absorpt_coefficient_mu 1.017
_exptl_absorpt_correction_T_max 0.8894
_exptl_absorpt_correction_T_min 0.8303
_exptl_absorpt_correction_type multi-scan
_exptl_absorpt_process_details '(ABSCOR; Higashi, 1995)'
_exptl_crystal_colour black
_exptl_crystal_density_diffrn 1.562
_exptl_crystal_density_method 'not measured'
_exptl_crystal_description block
_exptl_crystal_F_000 760
_exptl_crystal_size_max 0.19
_exptl_crystal_size_mid 0.17
_exptl_crystal_size_min 0.12
_refine_diff_density_max 0.441
_refine_diff_density_min -0.305
_refine_ls_abs_structure_details 'Flack (1983), 1227 Friedel pairs'
_refine_ls_abs_structure_Flack -0.01(2)
_refine_ls_extinction_method none
_refine_ls_goodness_of_fit_ref 1.050
_refine_ls_hydrogen_treatment constr
_refine_ls_matrix_type full
_refine_ls_number_parameters 208
_refine_ls_number_reflns 2689
_refine_ls_number_restraints 1
_refine_ls_restrained_S_all 1.050
_refine_ls_R_factor_all 0.0376
_refine_ls_R_factor_gt 0.0350
_refine_ls_shift/su_max 0.001
_refine_ls_shift/su_mean 0.000
_refine_ls_structure_factor_coef Fsqd
_refine_ls_weighting_details 'calc w=1/[\s^2^(Fo^2^)+(0.0666P)^2^+0.1785P] where P=(Fo^2^+2Fc^2^)/3'
_refine_ls_weighting_scheme calc
_refine_ls_wR_factor_gt 0.0923
_refine_ls_wR_factor_ref 0.0944
_reflns_number_gt 2526
_reflns_number_total 2689
_reflns_threshold_expression I>2\s(I)
_cod_data_source_file cv2500.cif
_cod_data_source_block I
_cod_original_cell_volume 1576.6(10)
_cod_database_code 2221035
_cod_database_fobs_code 2221035

loop_
_symmetry_equiv_pos_as_xyz
'x, y, z'
'-x, -y, z+1/2'
'x+1/2, -y, z'
'-x+1/2, y, z+1/2'

loop_
_atom_site_type_symbol
_atom_site_label
_atom_site_fract_x
_atom_site_fract_y
_atom_site_fract_z
_atom_site_U_iso_or_equiv
_atom_site_adp_type
_atom_site_calc_flag
_atom_site_refinement_flags
_atom_site_occupancy
_atom_site_disorder_assembly
_atom_site_disorder_group
C C1 0.8363(3) 0.4885(3) 0.7136(3) 0.0330(8) Uani d . 1 . .
C C2 0.9063(3) 0.4297(3) 0.6323(3) 0.0383(8) Uani d . 1 . .
H H1 0.9918 0.4508 0.6257 0.046 Uiso calc R 1 . .
C C3 0.8679(3) 0.3466(3) 0.5617(3) 0.0434(9) Uani d . 1 . .
H H2 0.9238 0.3167 0.5115 0.052 Uiso calc R 1 . .
C C4 0.7560(5) 0.3148(3) 0.5694(5) 0.0550(12) Uani d . 1 . .
H H3 0.7204 0.2607 0.5256 0.066 Uiso calc R 1 . .
C C5 0.6881(3) 0.3678(3) 0.6502(4) 0.0506(11) Uani d . 1 . .
H H4 0.6045 0.3426 0.6589 0.061 Uiso calc R 1 . .
C C6 0.7247(3) 0.4555(3) 0.7232(3) 0.0365(9) Uani d . 1 . .
C C7 0.6476(3) 0.5107(3) 0.8041(3) 0.0365(8) Uani d . 1 . .
H H5 0.5738 0.4717 0.8224 0.044 Uiso calc R 1 . .
C C8 0.5664(3) 0.6436(3) 0.9321(3) 0.0378(8) Uani d . 1 . .
H H7 0.6039 0.6538 1.0022 0.045 Uiso calc R 1 . .
H H6 0.4934 0.5941 0.9376 0.045 Uiso calc R 1 . .
C C9 0.5303(3) 0.7500(3) 0.8835(3) 0.0393(8) Uani d . 1 . .
H H8 0.5342 0.7425 0.8065 0.047 Uiso calc R 1 . .
H H9 0.4421 0.7665 0.9024 0.047 Uiso calc R 1 . .
C C10 0.6086(3) 0.8410(3) 0.9145(3) 0.0397(9) Uani d . 1 . .
H H10 0.5632 0.9106 0.9056 0.048 Uiso calc R 1 . .
H H11 0.6352 0.8340 0.9884 0.048 Uiso calc R 1 . .
C C11 0.7546(3) 0.9233(3) 0.8068(3) 0.0341(8) Uani d . 1 . .
H H12 0.7055 0.9853 0.8231 0.041 Uiso calc R 1 . .
C C12 0.8596(3) 0.9429(3) 0.7439(3) 0.0342(8) Uani d . 1 . .
C C13 0.8794(3) 1.0423(3) 0.6866(4) 0.0468(10) Uani d . 1 . .
H H13 0.8180 1.0976 0.6947 0.056 Uiso calc R 1 . .
C C14 0.9749(4) 1.0638(3) 0.6237(4) 0.0499(10) Uani d . 1 . .
H H14 0.9815 1.1286 0.5839 0.060 Uiso calc R 1 . .
C C15 1.0592(3) 0.9870(3) 0.6221(3) 0.0455(10) Uani d . 1 . .
H H15 1.1323 0.9960 0.5805 0.055 Uiso calc R 1 . .
C C16 1.0440(3) 0.8901(3) 0.6812(3) 0.0422(9) Uani d . 1 . .
H H16 1.1107 0.8390 0.6787 0.051 Uiso calc R 1 . .
C C17 0.9428(3) 0.8637(3) 0.7408(3) 0.0320(8) Uani d . 1 . .
Cl Cl1 0.82072(8) 0.70229(8) 1.06882(7) 0.0435(2) Uani d . 1 . .
Mn Mn1 0.79832(4) 0.69247(3) 0.83324(5) 0.03055(16) Uani d . 1 . .
N N1 0.6603(2) 0.6027(2) 0.8558(2) 0.0319(7) Uani d . 1 . .
N N2 0.7160(2) 0.8353(2) 0.8449(3) 0.0303(6) Uani d . 1 . .
O O1 0.87583(19) 0.56992(19) 0.7799(2) 0.0435(6) Uani d . 1 . .
O O2 0.92804(19) 0.76783(19) 0.7896(2) 0.0457(7) Uani d . 1 . .

loop_
_atom_site_aniso_label
_atom_site_aniso_U_11
_atom_site_aniso_U_22
_atom_site_aniso_U_33
_atom_site_aniso_U_12
_atom_site_aniso_U_13
_atom_site_aniso_U_23
C1 0.0170(15) 0.0230(17) 0.059(2) 0.0016(12) -0.0073(14) 0.0037(14)
C2 0.0165(15) 0.0260(17) 0.072(3) 0.0026(13) -0.0026(16) 0.0053(15)
C3 0.0275(17) 0.0269(17) 0.076(3) 0.0054(14) -0.0028(18) -0.0031(17)
C4 0.0323(18) 0.0296(17) 0.103(4) -0.0024(16) -0.012(2) -0.015(2)
C5 0.0223(17) 0.0280(18) 0.101(3) -0.0069(14) -0.0072(19) 0.004(2)
C6 0.0206(17) 0.0237(16) 0.065(3) -0.0017(13) -0.0096(15) 0.0087(15)
C7 0.0142(13) 0.0296(17) 0.066(2) -0.0035(12) -0.0056(14) 0.0123(16)
C8 0.0157(14) 0.044(2) 0.053(2) -0.0016(13) 0.0046(14) 0.0005(16)
C9 0.0135(14) 0.044(2) 0.060(2) 0.0056(13) 0.0084(15) -0.0050(16)
C10 0.0215(15) 0.0381(19) 0.060(2) 0.0082(14) 0.0048(15) -0.0085(16)
C11 0.0183(13) 0.0324(17) 0.052(2) 0.0076(13) -0.0021(14) -0.0019(14)
C12 0.0198(15) 0.0224(15) 0.060(2) -0.0009(12) -0.0024(15) -0.0026(15)
C13 0.0268(18) 0.0245(18) 0.089(3) -0.0020(13) -0.005(2) 0.0033(18)
C14 0.035(2) 0.0296(18) 0.085(3) -0.0068(16) -0.013(2) 0.0107(18)
C15 0.0271(17) 0.040(2) 0.069(3) -0.0159(16) -0.0009(17) 0.0012(18)
C16 0.0193(16) 0.0310(18) 0.076(3) -0.0047(13) -0.0011(17) -0.0065(18)
C17 0.0171(15) 0.0253(17) 0.054(2) -0.0036(12) -0.0080(14) -0.0018(15)
Cl1 0.0340(4) 0.0450(5) 0.0516(6) -0.0052(4) -0.0144(4) 0.0071(4)
Mn1 0.0114(2) 0.0231(2) 0.0571(3) 0.00044(15) -0.0008(2) 0.0015(3)
N1 0.0106(10) 0.0306(14) 0.0544(19) 0.0022(9) -0.0040(11) 0.0068(13)
N2 0.0120(10) 0.0291(13) 0.0499(17) 0.0028(9) -0.0012(12) -0.0002(15)
O1 0.0079(9) 0.0278(12) 0.0949(18) 0.0026(8) -0.0058(11) -0.0085(12)
O2 0.0087(9) 0.0268(12) 0.101(2) 0.0014(8) -0.0015(11) 0.0066(13)

loop_
_atom_type_symbol
_atom_type_description
_atom_type_scat_dispersion_real
_atom_type_scat_dispersion_imag
_atom_type_scat_source
C C 0.0033 0.0016 'International Tables Vol C Tables 4.2.6.8 and 6.1.1.4'
H H 0.0000 0.0000 'International Tables Vol C Tables 4.2.6.8 and 6.1.1.4'
N N 0.0061 0.0033 'International Tables Vol C Tables 4.2.6.8 and 6.1.1.4'
O O 0.0106 0.0060 'International Tables Vol C Tables 4.2.6.8 and 6.1.1.4'
Mn Mn 0.3368 0.7283 'International Tables Vol C Tables 4.2.6.8 and 6.1.1.4'
Cl Cl 0.1484 0.1585 'International Tables Vol C Tables 4.2.6.8 and 6.1.1.4'

loop_
_geom_angle_atom_site_label_1
_geom_angle_atom_site_label_2
_geom_angle_atom_site_label_3
_geom_angle_site_symmetry_1
_geom_angle_site_symmetry_3
_geom_angle
_geom_angle_publ_flag
C6 C1 O1 . . 117.5(3) ?
C6 C1 C2 . . 112.9(3) ?
O1 C1 C2 . . 129.6(3) ?
C3 C2 C1 . . 131.0(3) ?
C3 C2 H1 . . 114.5 ?
C1 C2 H1 . . 114.5 ?
C4 C3 C2 . . 116.5(4) ?
C4 C3 H2 . . 121.8 ?
C2 C3 H2 . . 121.8 ?
C3 C4 C5 . . 113.3(4) ?
C3 C4 H3 . . 123.3 ?
C5 C4 H3 . . 123.3 ?
C4 C5 C6 . . 131.4(3) ?
C4 C5 H4 . . 114.3 ?
C6 C5 H4 . . 114.3 ?
C1 C6 C5 . . 114.9(4) ?
C1 C6 C7 . . 116.1(3) ?
C5 C6 C7 . . 128.9(3) ?
N1 C7 C6 . . 133.3(3) ?
N1 C7 H5 . . 113.4 ?
C6 C7 H5 . . 113.4 ?
N1 C8 C9 . . 101.3(3) ?
N1 C8 H7 . . 111.5 ?
C9 C8 H7 . . 111.5 ?
N1 C8 H6 . . 111.5 ?
C9 C8 H6 . . 111.5 ?
H7 C8 H6 . . 109.3 ?
C10 C9 C8 . . 114.5(3) ?
C10 C9 H8 . . 108.6 ?
C8 C9 H8 . . 108.6 ?
C10 C9 H9 . . 108.6 ?
C8 C9 H9 . . 108.6 ?
H8 C9 H9 . . 107.6 ?
N2 C10 C9 . . 104.3(3) ?
N2 C10 H10 . . 110.9 ?
C9 C10 H10 . . 110.9 ?
N2 C10 H11 . . 110.9 ?
C9 C10 H11 . . 110.9 ?
H10 C10 H11 . . 108.9 ?
N2 C11 C12 . . 129.3(3) ?
N2 C11 H12 . . 115.4 ?
C12 C11 H12 . . 115.4 ?
C17 C12 C11 . . 115.2(3) ?
C17 C12 C13 . . 121.0(3) ?
C11 C12 C13 . . 123.8(3) ?
C14 C13 C12 . . 126.3(4) ?
C14 C13 H13 . . 116.9 ?
C12 C13 H13 . . 116.9 ?
C15 C14 C13 . . 113.1(4) ?
C15 C14 H14 . . 123.4 ?
C13 C14 H14 . . 123.4 ?
C14 C15 C16 . . 121.5(4) ?
C14 C15 H15 . . 119.3 ?
C16 C15 H15 . . 119.3 ?
C17 C16 C15 . . 126.1(3) ?
C17 C16 H16 . . 116.9 ?
C15 C16 H16 . . 116.9 ?
C12 C17 O2 . . 123.9(3) ?
C12 C17 C16 . . 111.8(3) ?
O2 C17 C16 . . 124.3(3) ?
O2 Mn1 O1 . . 87.90(11) ?
O2 Mn1 N1 . . 169.92(14) ?
O1 Mn1 N1 . . 85.65(11) ?
O2 Mn1 N2 . . 84.35(11) ?
O1 Mn1 N2 . . 162.58(14) ?
N1 Mn1 N2 . . 99.68(11) ?
O2 Mn1 Cl1 . . 103.51(11) ?
O1 Mn1 Cl1 . . 111.39(10) ?
N1 Mn1 Cl1 . . 86.08(9) ?
N2 Mn1 Cl1 . . 85.64(10) ?
C7 N1 C8 . . 123.5(3) ?
C7 N1 Mn1 . . 120.9(2) ?
C8 N1 Mn1 . . 115.6(2) ?
C11 N2 C10 . . 117.0(3) ?
C11 N2 Mn1 . . 126.5(2) ?
C10 N2 Mn1 . . 116.1(2) ?
C1 O1 Mn1 . . 133.14(19) ?
C17 O2 Mn1 . . 134.8(2) ?

loop_
_geom_bond_atom_site_label_1
_geom_bond_atom_site_label_2
_geom_bond_site_symmetry_2
_geom_bond_distance
_geom_bond_publ_flag
C1 C6 . 1.236(5) ?
C1 O1 . 1.351(4) ?
C1 C2 . 1.439(5) ?
C2 C3 . 1.397(5) ?
C2 H1 . 0.9300 ?
C3 C4 . 1.232(6) ?
C3 H2 . 0.9300 ?
C4 C5 . 1.391(7) ?
C4 H3 . 0.9300 ?
C5 C6 . 1.449(6) ?
C5 H4 . 0.9300 ?
C6 C7 . 1.456(5) ?
C7 N1 . 1.291(4) ?
C7 H5 . 0.9300 ?
C8 N1 . 1.455(4) ?
C8 C9 . 1.470(5) ?
C8 H7 . 0.9700 ?
C8 H6 . 0.9700 ?
C9 C10 . 1.423(5) ?
C9 H8 . 0.9700 ?
C9 H9 . 0.9700 ?
C10 N2 . 1.421(4) ?
C10 H10 . 0.9700 ?
C10 H11 . 0.9700 ?
C11 N2 . 1.232(4) ?
C11 C12 . 1.370(5) ?
C11 H12 . 0.9300 ?
C12 C17 . 1.292(5) ?
C12 C13 . 1.413(5) ?
C13 C14 . 1.296(6) ?
C13 H13 . 0.9300 ?
C14 C15 . 1.277(5) ?
C14 H14 . 0.9300 ?
C15 C16 . 1.394(5) ?
C15 H15 . 0.9300 ?
C16 C17 . 1.331(5) ?
C16 H16 . 0.9300 ?
C17 O2 . 1.317(4) ?
Cl1 Mn1 . 2.9634(16) ?
Mn1 O2 . 1.719(2) ?
Mn1 O1 . 1.813(2) ?
Mn1 N1 . 1.824(2) ?
Mn1 N2 . 1.931(2) ?
